data_7119511
loop_
_publ_author_name
'Wu, Kui'
'Yang, Zhihua'
'Pan, Shilie'

_publ_section_title
;
 The first quaternary diamond-like semiconductor with 10-membered LiS4
 rings exhibiting excellent nonlinear optical performances.
;
_journal_issue 21
_journal_name_full 'Chemical communications (Cambridge, England)'
_journal_page_first 3010
_journal_page_last 3013
_journal_paper_doi 10.1039/c6cc09565h
_journal_volume 53
_journal_year 2017
_chemical_formula_sum 'Ge2 Hg Li4 S7'
_chemical_formula_weight 597.95
_chemical_name_systematic
; 
 ? 
;
_space_group_IT_number 9
_symmetry_cell_setting monoclinic
_symmetry_space_group_name_Hall 'C -2yc'
_symmetry_space_group_name_H-M 'C 1 c 1'
_atom_sites_solution_primary direct
_atom_sites_solution_secondary difmap
_audit_creation_method SHELXL-97
_audit_update_record
;
2016-10-09 deposited with the CCDC.
2017-01-19 downloaded from the CCDC.
;
_cell_angle_alpha 90.00
_cell_angle_beta 93.360(7)
_cell_angle_gamma 90.00
_cell_formula_units_Z 4
_cell_length_a 16.876(2)
_cell_length_b 6.7764(8)
_cell_length_c 10.1613(13)
_cell_measurement_reflns_used 5480
_cell_measurement_temperature 296(2)
_cell_measurement_theta_max 27.46
_cell_measurement_theta_min 2.42
_cell_volume 1160.0(2)
_computing_cell_refinement 'Bruker SMART'
_computing_data_collection 'Bruker SMART'
_computing_data_reduction 'Bruker SAINT'
_computing_molecular_graphics 'Bruker SHELXTL'
_computing_publication_material 'Bruker SHELXTL'
_computing_structure_refinement 'Bruker SHELXTL'
_computing_structure_solution 'Bruker SHELXTL'
_diffrn_ambient_temperature 296(2)
_diffrn_measured_fraction_theta_full 0.999
_diffrn_measured_fraction_theta_max 0.999
_diffrn_measurement_device_type 'CCD area detector'
_diffrn_measurement_method 'phi and omega scans'
_diffrn_radiation_monochromator graphite
_diffrn_radiation_source 'fine-focus sealed tube'
_diffrn_radiation_type MoK\a
_diffrn_radiation_wavelength 0.71073
_diffrn_reflns_av_R_equivalents 0.0312
_diffrn_reflns_av_sigmaI/netI 0.0461
_diffrn_reflns_limit_h_max 21
_diffrn_reflns_limit_h_min -21
_diffrn_reflns_limit_k_max 8
_diffrn_reflns_limit_k_min -8
_diffrn_reflns_limit_l_max 13
_diffrn_reflns_limit_l_min -13
_diffrn_reflns_number 8929
_diffrn_reflns_theta_full 27.51
_diffrn_reflns_theta_max 27.51
_diffrn_reflns_theta_min 2.42
_exptl_absorpt_coefficient_mu 19.549
_exptl_absorpt_correction_T_max 0.7456
_exptl_absorpt_correction_T_min 0.5451
_exptl_absorpt_correction_type multi-scan
_exptl_absorpt_process_details SADABS
_exptl_crystal_colour yellow
_exptl_crystal_density_diffrn 3.424
_exptl_crystal_density_method 'not measured'
_exptl_crystal_description block
_exptl_crystal_F_000 1072
_exptl_crystal_size_max 0.189
_exptl_crystal_size_mid 0.157
_exptl_crystal_size_min 0.116
_refine_diff_density_max 1.081
_refine_diff_density_min -0.665
_refine_diff_density_rms 0.140
_refine_ls_abs_structure_details 'Flack H D (1983), Acta Cryst. A39, 876-881'
_refine_ls_abs_structure_Flack 0.007(5)
_refine_ls_extinction_coef 0.00582(9)
_refine_ls_extinction_expression Fc^*^=kFc[1+0.001xFc^2^\l^3^/sin(2\q)]^-1/4^
_refine_ls_extinction_method SHELXL
_refine_ls_goodness_of_fit_ref 0.876
_refine_ls_matrix_type full
_refine_ls_number_parameters 128
_refine_ls_number_reflns 2556
_refine_ls_number_restraints 2
_refine_ls_restrained_S_all 0.875
_refine_ls_R_factor_all 0.0204
_refine_ls_R_factor_gt 0.0191
_refine_ls_shift/su_max 0.001
_refine_ls_shift/su_mean 0.000
_refine_ls_structure_factor_coef Fsqd
_refine_ls_weighting_details 'calc w=1/[\s^2^(Fo^2^)+(0.0000P)^2^+0.0000P] where P=(Fo^2^+2Fc^2^)/3'
_refine_ls_weighting_scheme calc
_refine_ls_wR_factor_gt 0.0386
_refine_ls_wR_factor_ref 0.0390
_reflns_number_gt 2460
_reflns_number_total 2556
_reflns_threshold_expression >2sigma(I)
_cod_data_source_file c6cc09565h2.cif
_cod_data_source_block 444
_cod_depositor_comments
;
The following automatic conversions were performed:

'_symmetry_cell_setting' value 'Monoclinic' changed to 'monoclinic'
according to
/usr/data/users/saulius/crontab/automatic-downloads/rss-feeds/RSC/lib/dictionaries/cif_core.dic
dictionary named 'cif_core.dic' version 2.4.2 from 2011-04-26.

Automatic conversion script
Id: cif_fix_values 4268 2015-11-12 08:31:59Z antanas 

 Adding full bibliography for 7119511.cif.
;
_cod_original_sg_symbol_H-M 'Cc '
_cod_database_code 7119511

loop_
_symmetry_equiv_pos_as_xyz
'x, y, z'
'x, -y, z+1/2'
'x+1/2, y+1/2, z'
'x+1/2, -y+1/2, z+1/2'

loop_
_atom_site_label
_atom_site_type_symbol
_atom_site_fract_x
_atom_site_fract_y
_atom_site_fract_z
_atom_site_U_iso_or_equiv
_atom_site_adp_type
_atom_site_occupancy
_atom_site_symmetry_multiplicity
_atom_site_calc_flag
Hg1 Hg 0.37684(3) 0.13196(2) 0.55249(4) 0.02356(7) Uani 1 1 d
Ge1 Ge 0.73122(3) 0.33681(13) 0.32823(5) 0.0117(2) Uani 1 1 d
Ge2 Ge 0.52106(3) 0.17674(15) 0.26207(5) 0.01157(17) Uani 1 1 d
S1 S 0.62756(8) 0.16956(17) 0.41222(14) 0.0136(3) Uani 1 1 d
S2 S 0.69919(8) 0.64292(17) 0.29509(14) 0.0164(3) Uani 1 1 d
S3 S 0.54733(9) 0.33162(19) 0.08392(14) 0.0185(3) Uani 1 1 d
S4 S 0.76545(9) 0.16862(18) 0.15481(14) 0.0162(3) Uani 1 1 d
S5 S 0.42236(8) 0.32600(18) 0.35394(15) 0.0163(3) Uani 1 1 d
S6 S 0.49300(9) -0.13766(17) 0.22323(15) 0.0160(3) Uani 1 1 d
S7 S 0.82574(8) 0.29490(19) 0.48651(13) 0.0158(3) Uani 1 1 d
Li1 Li 0.6572(8) -0.194(2) 0.4851(13) 0.016(2) Uani 1 1 d
Li2 Li 0.8025(11) 0.165(2) 0.7056(19) 0.024(3) Uani 1 1 d
Li3 Li 0.4455(10) 0.6790(19) 0.4055(18) 0.017(2) Uani 1 1 d
Li4 Li 0.5919(11) 0.653(2) 0.1260(19) 0.028(4) Uani 1 1 d

loop_
_atom_site_aniso_label
_atom_site_aniso_U_11
_atom_site_aniso_U_22
_atom_site_aniso_U_33
_atom_site_aniso_U_23
_atom_site_aniso_U_13
_atom_site_aniso_U_12
Hg1 0.02209(11) 0.02591(10) 0.02252(12) -0.00139(15) -0.00005(7) -0.00191(14)
Ge1 0.0108(4) 0.0120(3) 0.0123(4) 0.0002(3) 0.0003(3) -0.0001(2)
Ge2 0.0109(4) 0.0134(3) 0.0104(4) 0.0002(3) 0.0007(3) -0.0005(3)
S1 0.0123(6) 0.0165(6) 0.0119(7) 0.0020(5) 0.0001(5) -0.0026(4)
S2 0.0176(8) 0.0135(6) 0.0181(7) 0.0005(5) 0.0007(6) 0.0014(5)
S3 0.0190(8) 0.0219(7) 0.0145(7) 0.0042(5) 0.0006(6) -0.0022(5)
S4 0.0177(7) 0.0156(6) 0.0154(7) -0.0033(5) 0.0031(6) 0.0001(4)
S5 0.0140(7) 0.0171(6) 0.0183(7) -0.0004(5) 0.0036(6) 0.0013(4)
S6 0.0168(7) 0.0134(6) 0.0177(7) -0.0012(5) -0.0007(6) -0.0005(4)
S7 0.0143(7) 0.0182(6) 0.0145(7) 0.0003(5) -0.0030(5) 0.0000(4)
Li1 0.009(6) 0.035(7) 0.005(5) -0.005(5) 0.003(4) -0.007(5)
Li2 0.015(6) 0.034(6) 0.023(8) -0.002(6) 0.000(5) -0.008(5)
Li3 0.020(6) 0.007(5) 0.023(6) -0.001(5) -0.002(5) -0.006(4)
Li4 0.025(7) 0.023(6) 0.035(9) 0.003(5) -0.003(6) 0.005(4)

loop_
_atom_type_symbol
_atom_type_description
_atom_type_scat_dispersion_real
_atom_type_scat_dispersion_imag
_atom_type_scat_source
Li Li -0.0003 0.0001 'International Tables Vol C Tables 4.2.6.8 and 6.1.1.4'
S S 0.1246 0.1234 'International Tables Vol C Tables 4.2.6.8 and 6.1.1.4'
Ge Ge 0.1547 1.8001 'International Tables Vol C Tables 4.2.6.8 and 6.1.1.4'
Hg Hg -2.3894 9.2266 'International Tables Vol C Tables 4.2.6.8 and 6.1.1.4'

loop_
_geom_angle_atom_site_label_1
_geom_angle_atom_site_label_2
_geom_angle_atom_site_label_3
_geom_angle
_geom_angle_site_symmetry_1
_geom_angle_site_symmetry_3
S7 Hg1 S6 115.72(4) 3_445 2
S7 Hg1 S5 111.68(5) 3_445 .
S6 Hg1 S5 105.95(5) 2 .
S7 Hg1 S4 109.62(4) 3_445 4_455
S6 Hg1 S4 105.53(5) 2 4_455
S5 Hg1 S4 107.89(4) . 4_455
S2 Ge1 S4 116.48(6) . .
S2 Ge1 S7 113.47(6) . .
S4 Ge1 S7 107.63(6) . .
S2 Ge1 S1 110.05(6) . .
S4 Ge1 S1 106.48(5) . .
S7 Ge1 S1 101.48(6) . .
S3 Ge2 S5 109.23(6) . .
S3 Ge2 S6 111.75(6) . .
S5 Ge2 S6 111.00(6) . .
S3 Ge2 S1 112.16(6) . .
S5 Ge2 S1 108.12(6) . .
S6 Ge2 S1 104.47(6) . .
Ge2 S1 Ge1 109.15(6) . .
Ge2 S1 Li4 109.8(4) . 2_565
Ge1 S1 Li4 107.7(4) . 2_565
Ge2 S1 Li1 109.8(3) . .
Ge1 S1 Li1 115.8(3) . .
Li4 S1 Li1 104.4(6) 2_565 .
Ge1 S2 Li1 113.9(4) . 1_565
Ge1 S2 Li2 113.5(4) . 2_564
Li1 S2 Li2 108.4(5) 1_565 2_564
Ge1 S2 Li4 107.9(3) . .
Li1 S2 Li4 108.5(6) 1_565 .
Li2 S2 Li4 104.2(6) 2_564 .
Ge2 S3 Li4 112.3(5) . .
Ge2 S3 Li1 111.7(3) . 2_554
Li4 S3 Li1 101.3(7) . 2_554
Ge2 S3 Li3 116.1(4) . 2_564
Li4 S3 Li3 111.8(5) . 2_564
Li1 S3 Li3 102.2(5) 2_554 2_564
Ge1 S4 Li2 113.2(4) . 2_554
Ge1 S4 Li1 107.9(3) . 2_554
Li2 S4 Li1 113.1(6) 2_554 2_554
Ge1 S4 Hg1 106.40(5) . 4_554
Li2 S4 Hg1 113.2(4) 2_554 4_554
Li1 S4 Hg1 102.2(3) 2_554 4_554
Ge2 S5 Li2 111.6(4) . 4_454
Ge2 S5 Li3 114.8(4) . .
Li2 S5 Li3 102.8(5) 4_454 .
Ge2 S5 Hg1 111.53(6) . .
Li2 S5 Hg1 102.8(4) 4_454 .
Li3 S5 Hg1 112.3(4) . .
Ge2 S6 Li3 115.9(3) . 1_545
Ge2 S6 Li4 119.1(4) . 1_545
Li3 S6 Li4 106.2(5) 1_545 1_545
Ge2 S6 Hg1 104.81(5) . 2_554
Li3 S6 Hg1 104.8(4) 1_545 2_554
Li4 S6 Hg1 104.5(4) 1_545 2_554
Ge1 S7 Li3 112.6(4) . 3_545
Ge1 S7 Li2 124.0(4) . .
Li3 S7 Li2 112.6(6) 3_545 .
Ge1 S7 Hg1 107.32(6) . 3
Li3 S7 Hg1 96.2(3) 3_545 3
Li2 S7 Hg1 98.9(3) . 3
S3 Li1 S2 116.3(6) 2 1_545
S3 Li1 S4 107.6(5) 2 2
S2 Li1 S4 111.1(5) 1_545 2
S3 Li1 S1 110.7(5) 2 .
S2 Li1 S1 105.7(5) 1_545 .
S4 Li1 S1 104.9(5) 2 .
S4 Li2 S2 114.0(7) 2 2_565
S4 Li2 S7 101.3(6) 2 .
S2 Li2 S7 108.0(7) 2_565 .
S4 Li2 S5 110.5(7) 2 4
S2 Li2 S5 110.3(7) 2_565 4
S7 Li2 S5 112.4(7) . 4
S7 Li3 S6 115.3(6) 3_455 1_565
S7 Li3 S3 109.5(7) 3_455 2_565
S6 Li3 S3 109.7(6) 1_565 2_565
S7 Li3 S5 105.5(6) 3_455 .
S6 Li3 S5 113.0(7) 1_565 .
S3 Li3 S5 103.0(6) 2_565 .
S3 Li4 S2 108.7(6) . .
S3 Li4 S6 113.3(7) . 1_565
S2 Li4 S6 103.3(7) . 1_565
S3 Li4 S1 111.6(7) . 2_564
S2 Li4 S1 114.1(7) . 2_564
S6 Li4 S1 105.6(5) 1_565 2_564

loop_
_geom_bond_atom_site_label_1
_geom_bond_atom_site_label_2
_geom_bond_distance
_geom_bond_site_symmetry_2
Hg1 S7 2.5184(13) 3_445
Hg1 S6 2.5408(15) 2
Hg1 S5 2.5635(15) .
Hg1 S4 2.5826(15) 4_455
Ge1 S2 2.1650(14) .
Ge1 S4 2.2039(16) .
Ge1 S7 2.2161(16) .
Ge1 S1 2.2909(14) .
Ge2 S3 2.1607(15) .
Ge2 S5 2.2026(15) .
Ge2 S6 2.2129(17) .
Ge2 S1 2.2889(16) .
S1 Li4 2.584(18) 2_565
S1 Li1 2.610(16) .
S2 Li1 2.370(13) 1_565
S2 Li2 2.396(17) 2_564
S2 Li4 2.423(18) .
S3 Li4 2.338(15) .
S3 Li1 2.353(13) 2_554
S3 Li3 2.425(17) 2_564
S4 Li2 2.396(14) 2_554
S4 Li1 2.444(13) 2_554
S4 Hg1 2.5826(15) 4_554
S5 Li2 2.451(19) 4_454
S5 Li3 2.475(13) .
S6 Li3 2.407(16) 1_545
S6 Li4 2.441(17) 1_545
S6 Hg1 2.5408(15) 2_554
S7 Li3 2.360(17) 3_545
S7 Li2 2.446(19) .
S7 Hg1 2.5184(13) 3
Li1 S3 2.353(13) 2
Li1 S2 2.370(13) 1_545
Li1 S4 2.444(13) 2
Li2 S4 2.396(14) 2
Li2 S2 2.396(17) 2_565
Li2 S5 2.451(19) 4
Li3 S7 2.360(17) 3_455
Li3 S6 2.407(16) 1_565
Li3 S3 2.425(17) 2_565
Li4 S6 2.441(17) 1_565
Li4 S1 2.584(18) 2_564
